data_4134192
loop_
_publ_author_name
'Guo, Yinliang'
'Guo, Zhixian'
'Lu, Jia-Tian'
'Fang, Runting'
'Chen, Si-Cong'
'Luo, Tuoping'

_publ_section_title
;
 Total Synthesis of (-)-Batrachotoxinin A: A Local-Desymmetrization
 Approach.
;
_journal_issue 8
_journal_name_full 'Journal of the American Chemical Society'
_journal_page_first 3675
_journal_page_last 3679
_journal_paper_doi 10.1021/jacs.9b12882
_journal_volume 142
_journal_year 2020
_chemical_formula_sum 'C28 H44 O5 Si2'
_chemical_formula_weight 516.81
_space_group_crystal_system monoclinic
_space_group_IT_number 14
_space_group_name_Hall '-P 2ybc'
_space_group_name_H-M_alt 'P 1 21/c 1'
_atom_sites_solution_hydrogens geom
_atom_sites_solution_primary dual
_audit_creation_method SHELXL-2014/7
_cell_angle_alpha 90
_cell_angle_beta 91.607(2)
_cell_angle_gamma 90
_cell_formula_units_Z 4
_cell_length_a 13.5823(2)
_cell_length_b 10.5419(2)
_cell_length_c 19.9707(3)
_cell_measurement_reflns_used 24653
_cell_measurement_temperature 179.99(10)
_cell_measurement_theta_max 29.1570
_cell_measurement_theta_min 2.1890
_cell_volume 2858.35(8)
_computing_structure_refinement 'SHELXL-2014/7 (Sheldrick, 2014)'
_diffrn_ambient_environment N~2~
_diffrn_ambient_temperature 179.99(10)
_diffrn_detector 'CCD plate'
_diffrn_measured_fraction_theta_full 1.000
_diffrn_measured_fraction_theta_max 1.000
_diffrn_measurement_device 'four-circle diffractometer'
_diffrn_measurement_device_type 'XtaLAB AFC12 (RINC): Kappa single'
_diffrn_radiation_monochromator graphite
_diffrn_radiation_probe x-ray
_diffrn_radiation_type 'Mo K\a'
_diffrn_radiation_wavelength 0.71073
_diffrn_reflns_av_R_equivalents 0.0289
_diffrn_reflns_av_unetI/netI 0.0157
_diffrn_reflns_Laue_measured_fraction_full 1.000
_diffrn_reflns_Laue_measured_fraction_max 1.000
_diffrn_reflns_limit_h_max 17
_diffrn_reflns_limit_h_min -17
_diffrn_reflns_limit_k_max 13
_diffrn_reflns_limit_k_min -13
_diffrn_reflns_limit_l_max 25
_diffrn_reflns_limit_l_min -25
_diffrn_reflns_number 65616
_diffrn_reflns_point_group_measured_fraction_full 1.000
_diffrn_reflns_point_group_measured_fraction_max 1.000
_diffrn_reflns_theta_full 25.242
_diffrn_reflns_theta_max 27.484
_diffrn_reflns_theta_min 2.040
_diffrn_source 'fine-focus sealed X-ray tube'
_diffrn_source_type 'Enhance (Mo) X-ray Source'
_exptl_absorpt_coefficient_mu 0.158
_exptl_absorpt_correction_T_max 1.00000
_exptl_absorpt_correction_T_min 0.92332
_exptl_absorpt_correction_type multi-scan
_exptl_absorpt_process_details
;
CrysAlisPro 1.171.39.29a (Rigaku Oxford Diffraction, 2015)
Empirical absorption correction using spherical harmonics,
 implemented in SCALE3 ABSPACK scaling algorithm.
;
_exptl_crystal_colour colorless
_exptl_crystal_density_diffrn 1.201
_exptl_crystal_description rod-like
_exptl_crystal_F_000 1120
_exptl_crystal_size_max 0.22
_exptl_crystal_size_mid 0.04
_exptl_crystal_size_min 0.03
_refine_diff_density_max 0.344
_refine_diff_density_min -0.231
_refine_diff_density_rms 0.040
_refine_ls_extinction_method none
_refine_ls_goodness_of_fit_ref 1.015
_refine_ls_hydrogen_treatment constr
_refine_ls_matrix_type full
_refine_ls_number_parameters 324
_refine_ls_number_reflns 6561
_refine_ls_number_restraints 0
_refine_ls_restrained_S_all 1.015
_refine_ls_R_factor_all 0.0458
_refine_ls_R_factor_gt 0.0383
_refine_ls_shift/su_max 0.001
_refine_ls_shift/su_mean 0.000
_refine_ls_structure_factor_coef Fsqd
_refine_ls_weighting_details 'w=1/[\s^2^(Fo^2^)+(0.0574P)^2^+1.0434P] where P=(Fo^2^+2Fc^2^)/3'
_refine_ls_weighting_scheme calc
_refine_ls_wR_factor_gt 0.1015
_refine_ls_wR_factor_ref 0.1058
_reflns_Friedel_coverage 0.000
_reflns_number_gt 5691
_reflns_number_total 6561
_reflns_threshold_expression 'I > 2\s(I)'
_cod_data_source_file ja9b12882_si_006.cif
_cod_data_source_block 3
_cod_depositor_comments 'Adding full bibliography for 4134185--4134193.cif.'
_cod_original_sg_symbol_H-M 'P 21/c'
_cod_database_code 4134192
_shelx_shelxl_version_number 2014/7
_shelx_space_group_comment
;
The symmetry employed for this shelxl refinement is uniquely defined
by the following loop, which should always be used as a source of
symmetry information in preference to the above space-group names.
They are only intended as comments.
;

loop_
_space_group_symop_operation_xyz
'x, y, z'
'-x, y+1/2, -z+1/2'
'-x, -y, -z'
'x, -y-1/2, z-1/2'

loop_
_atom_site_label
_atom_site_type_symbol
_atom_site_fract_x
_atom_site_fract_y
_atom_site_fract_z
_atom_site_U_iso_or_equiv
_atom_site_adp_type
_atom_site_occupancy
_atom_site_site_symmetry_order
_atom_site_calc_flag
_atom_site_refinement_flags_posn
_atom_site_refinement_flags_adp
_atom_site_refinement_flags_occupancy
_atom_site_disorder_assembly
_atom_site_disorder_group
Si1 Si 0.09296(3) 0.39423(4) 0.63363(2) 0.03519(11) Uani 1 1 d . . . . .
Si2 Si 0.19442(3) 0.89065(4) 0.62897(2) 0.02989(10) Uani 1 1 d . . . . .
O1 O 0.19084(6) 0.48362(9) 0.64299(4) 0.02452(19) Uani 1 1 d . . . . .
O2 O 0.24503(8) 0.75222(9) 0.64655(5) 0.0335(2) Uani 1 1 d . . . . .
O3 O 0.53043(7) 0.49825(11) 0.77144(5) 0.0384(3) Uani 1 1 d . . . . .
O4 O 0.37463(6) 0.36230(9) 0.81611(4) 0.02349(19) Uani 1 1 d . . . . .
O5 O 0.35948(7) 0.20070(10) 0.89083(5) 0.0345(2) Uani 1 1 d . . . . .
C1 C -0.01208(12) 0.50585(18) 0.62355(10) 0.0505(4) Uani 1 1 d . . . . .
H1A H -0.0167 0.5568 0.6632 0.076 Uiso 1 1 calc R U . . .
H1B H -0.0720 0.4587 0.6166 0.076 Uiso 1 1 calc R U . . .
H1C H -0.0019 0.5598 0.5856 0.076 Uiso 1 1 calc R U . . .
C2 C 0.10049(17) 0.2979(2) 0.55616(13) 0.0782(8) Uani 1 1 d . . . . .
H2A H 0.1158 0.3520 0.5192 0.117 Uiso 1 1 calc R U . . .
H2B H 0.0384 0.2567 0.5472 0.117 Uiso 1 1 calc R U . . .
H2C H 0.1512 0.2350 0.5620 0.117 Uiso 1 1 calc R U . . .
C3 C 0.07414(13) 0.28674(18) 0.70622(12) 0.0607(6) Uani 1 1 d . . . . .
H3A H 0.1320 0.2359 0.7138 0.091 Uiso 1 1 calc R U . . .
H3B H 0.0187 0.2326 0.6968 0.091 Uiso 1 1 calc R U . . .
H3C H 0.0621 0.3364 0.7454 0.091 Uiso 1 1 calc R U . . .
C4 C 0.28142(8) 0.47529(11) 0.68007(6) 0.0196(2) Uani 1 1 d . . . . .
C5 C 0.33143(10) 0.34721(12) 0.66559(6) 0.0247(3) Uani 1 1 d . . . . .
H5A H 0.3863 0.3318 0.6967 0.030 Uiso 1 1 calc R U . . .
H5B H 0.2850 0.2776 0.6683 0.030 Uiso 1 1 calc R U . . .
C6 C 0.36694(11) 0.36385(13) 0.59387(6) 0.0303(3) Uani 1 1 d . . . . .
H6A H 0.4167 0.3013 0.5837 0.036 Uiso 1 1 calc R U . . .
H6B H 0.3126 0.3561 0.5616 0.036 Uiso 1 1 calc R U . . .
C7 C 0.41007(10) 0.49804(13) 0.59334(6) 0.0282(3) Uani 1 1 d . . . . .
H7 H 0.4806 0.4946 0.6049 0.034 Uiso 1 1 calc R U . . .
C8 C 0.39345(13) 0.57414(15) 0.52759(7) 0.0396(4) Uani 1 1 d . . . . .
H8A H 0.4547 0.6108 0.5129 0.048 Uiso 1 1 calc R U . . .
H8B H 0.3665 0.5202 0.4923 0.048 Uiso 1 1 calc R U . . .
C9 C 0.32158(12) 0.67586(14) 0.54532(7) 0.0350(3) Uani 1 1 d . . . . .
H9 H 0.2935 0.7325 0.5146 0.042 Uiso 1 1 calc R U . . .
C10 C 0.30294(10) 0.67509(12) 0.61008(6) 0.0257(3) Uani 1 1 d . . . . .
C11 C 0.35517(9) 0.57240(12) 0.64858(6) 0.0213(2) Uani 1 1 d . . . . .
C12 C 0.14859(19) 0.9389(2) 0.71116(11) 0.0702(7) Uani 1 1 d . . . . .
H12A H 0.1128 0.8699 0.7303 0.105 Uiso 1 1 calc R U . . .
H12B H 0.1058 1.0108 0.7056 0.105 Uiso 1 1 calc R U . . .
H12C H 0.2033 0.9610 0.7404 0.105 Uiso 1 1 calc R U . . .
C13 C 0.28955(12) 0.99983(15) 0.59859(8) 0.0403(3) Uani 1 1 d . . . . .
H13A H 0.3395 1.0117 0.6330 0.060 Uiso 1 1 calc R U . . .
H13B H 0.2600 1.0801 0.5875 0.060 Uiso 1 1 calc R U . . .
H13C H 0.3187 0.9645 0.5595 0.060 Uiso 1 1 calc R U . . .
C14 C 0.09245(14) 0.8724(2) 0.56580(13) 0.0689(6) Uani 1 1 d . . . . .
H14A H 0.1167 0.8313 0.5267 0.103 Uiso 1 1 calc R U . . .
H14B H 0.0669 0.9545 0.5538 0.103 Uiso 1 1 calc R U . . .
H14C H 0.0410 0.8220 0.5843 0.103 Uiso 1 1 calc R U . . .
C15 C 0.42461(10) 0.63000(13) 0.70308(6) 0.0273(3) Uani 1 1 d . . . . .
H15A H 0.4852 0.6568 0.6828 0.033 Uiso 1 1 calc R U . . .
H15B H 0.3937 0.7044 0.7219 0.033 Uiso 1 1 calc R U . . .
C16 C 0.44852(9) 0.53717(13) 0.75839(6) 0.0249(3) Uani 1 1 d . . . . .
C17 C 0.35875(8) 0.49363(12) 0.79838(6) 0.0204(2) Uani 1 1 d . . . . .
C18 C 0.26679(8) 0.50601(11) 0.75354(6) 0.0192(2) Uani 1 1 d . . . . .
C19 C 0.18225(9) 0.54910(13) 0.77667(6) 0.0242(3) Uani 1 1 d . . . . .
H19 H 0.1301 0.5612 0.7462 0.029 Uiso 1 1 calc R U . . .
C20 C 0.16592(10) 0.57946(14) 0.84890(6) 0.0294(3) Uani 1 1 d . . . . .
H20A H 0.1053 0.5399 0.8628 0.035 Uiso 1 1 calc R U . . .
H20B H 0.1591 0.6705 0.8542 0.035 Uiso 1 1 calc R U . . .
C21 C 0.25138(9) 0.53229(14) 0.89316(6) 0.0272(3) Uani 1 1 d . . . . .
H21 H 0.2458 0.5694 0.9379 0.033 Uiso 1 1 calc R U . . .
C22 C 0.35062(9) 0.57305(13) 0.86408(6) 0.0248(3) Uani 1 1 d . . . . .
C23 C 0.35561(11) 0.71655(14) 0.85299(7) 0.0340(3) Uani 1 1 d . . . . .
H23A H 0.4207 0.7395 0.8400 0.051 Uiso 1 1 calc R U . . .
H23B H 0.3403 0.7596 0.8937 0.051 Uiso 1 1 calc R U . . .
H23C H 0.3089 0.7405 0.8183 0.051 Uiso 1 1 calc R U . . .
C24 C 0.43352(10) 0.53432(15) 0.91381(6) 0.0316(3) Uani 1 1 d . . . . .
H24A H 0.4274 0.5820 0.9550 0.038 Uiso 1 1 calc R U . . .
H24B H 0.4967 0.5549 0.8951 0.038 Uiso 1 1 calc R U . . .
C25 C 0.42973(10) 0.39157(15) 0.92936(7) 0.0332(3) Uani 1 1 d . . . . .
H25A H 0.4932 0.3529 0.9214 0.040 Uiso 1 1 calc R U . . .
H25B H 0.4140 0.3784 0.9759 0.040 Uiso 1 1 calc R U . . .
C26 C 0.35149(10) 0.33263(13) 0.88425(6) 0.0268(3) Uani 1 1 d . . . . .
C27 C 0.25005(10) 0.38603(14) 0.89942(7) 0.0298(3) Uani 1 1 d . . . . .
H27A H 0.2323 0.3622 0.9444 0.036 Uiso 1 1 calc R U . . .
H27B H 0.2012 0.3510 0.8683 0.036 Uiso 1 1 calc R U . . .
C28 C 0.29429(12) 0.12675(16) 0.84947(9) 0.0444(4) Uani 1 1 d . . . . .
H28A H 0.2981 0.1546 0.8038 0.067 Uiso 1 1 calc R U . . .
H28B H 0.2281 0.1369 0.8642 0.067 Uiso 1 1 calc R U . . .
H28C H 0.3128 0.0390 0.8525 0.067 Uiso 1 1 calc R U . . .

loop_
_atom_site_aniso_label
_atom_site_aniso_U_11
_atom_site_aniso_U_22
_atom_site_aniso_U_33
_atom_site_aniso_U_23
_atom_site_aniso_U_13
_atom_site_aniso_U_12
Si1 0.0276(2) 0.0306(2) 0.0465(2) -0.00500(17) -0.01447(17) 0.00016(16)
Si2 0.02669(19) 0.02120(18) 0.0419(2) 0.00003(15) 0.00250(15) 0.00275(14)
O1 0.0246(4) 0.0268(5) 0.0218(4) -0.0003(3) -0.0061(3) 0.0012(4)
O2 0.0455(6) 0.0253(5) 0.0304(5) 0.0044(4) 0.0148(4) 0.0119(4)
O3 0.0200(5) 0.0603(7) 0.0350(5) 0.0059(5) 0.0009(4) 0.0006(5)
O4 0.0250(4) 0.0271(5) 0.0184(4) 0.0019(3) 0.0009(3) 0.0043(4)
O5 0.0387(5) 0.0332(5) 0.0316(5) 0.0083(4) -0.0019(4) 0.0031(4)
C1 0.0295(8) 0.0518(11) 0.0693(12) 0.0075(9) -0.0123(8) 0.0062(7)
C2 0.0637(13) 0.0787(16) 0.0899(16) -0.0483(14) -0.0374(12) 0.0074(11)
C3 0.0385(9) 0.0421(10) 0.1007(16) 0.0255(10) -0.0119(9) -0.0136(8)
C4 0.0205(5) 0.0205(6) 0.0177(5) -0.0013(4) -0.0019(4) 0.0014(4)
C5 0.0302(6) 0.0216(6) 0.0222(6) -0.0027(5) -0.0008(5) 0.0047(5)
C6 0.0388(7) 0.0296(7) 0.0226(6) -0.0046(5) 0.0016(5) 0.0101(6)
C7 0.0313(7) 0.0319(7) 0.0219(6) -0.0010(5) 0.0080(5) 0.0086(5)
C8 0.0575(10) 0.0386(8) 0.0236(6) 0.0025(6) 0.0151(6) 0.0108(7)
C9 0.0486(8) 0.0327(7) 0.0239(6) 0.0068(5) 0.0057(6) 0.0103(6)
C10 0.0302(6) 0.0223(6) 0.0247(6) 0.0017(5) 0.0059(5) 0.0046(5)
C11 0.0238(6) 0.0226(6) 0.0177(5) -0.0006(4) 0.0041(4) 0.0022(5)
C12 0.0936(16) 0.0410(10) 0.0786(14) -0.0098(10) 0.0454(13) 0.0132(10)
C13 0.0423(8) 0.0329(8) 0.0454(9) 0.0049(6) -0.0026(7) -0.0075(6)
C14 0.0408(10) 0.0633(13) 0.1012(17) 0.0082(12) -0.0257(10) -0.0074(9)
C15 0.0271(6) 0.0306(7) 0.0244(6) 0.0005(5) 0.0038(5) -0.0061(5)
C16 0.0214(6) 0.0330(7) 0.0204(6) -0.0034(5) 0.0011(5) -0.0033(5)
C17 0.0192(5) 0.0244(6) 0.0175(5) -0.0009(4) 0.0007(4) 0.0004(4)
C18 0.0202(5) 0.0194(6) 0.0178(5) 0.0005(4) 0.0001(4) -0.0014(4)
C19 0.0213(6) 0.0286(6) 0.0226(6) -0.0002(5) -0.0007(4) 0.0027(5)
C20 0.0257(6) 0.0380(8) 0.0248(6) -0.0032(5) 0.0051(5) 0.0071(5)
C21 0.0265(6) 0.0377(7) 0.0177(5) -0.0035(5) 0.0041(5) 0.0035(5)
C22 0.0256(6) 0.0312(7) 0.0177(5) -0.0048(5) -0.0001(5) -0.0010(5)
C23 0.0423(8) 0.0323(7) 0.0275(7) -0.0089(6) 0.0012(6) -0.0026(6)
C24 0.0292(7) 0.0445(8) 0.0209(6) -0.0051(6) -0.0043(5) -0.0018(6)
C25 0.0310(7) 0.0467(9) 0.0215(6) 0.0017(6) -0.0050(5) 0.0040(6)
C26 0.0280(6) 0.0321(7) 0.0204(6) 0.0049(5) 0.0015(5) 0.0021(5)
C27 0.0258(6) 0.0398(8) 0.0240(6) 0.0044(5) 0.0046(5) -0.0005(6)
C28 0.0439(9) 0.0322(8) 0.0570(10) 0.0062(7) -0.0026(7) -0.0041(7)

loop_
_atom_type_symbol
_atom_type_description
_atom_type_scat_dispersion_real
_atom_type_scat_dispersion_imag
_atom_type_scat_source
C C 0.0033 0.0016 'International Tables Vol C Tables 4.2.6.8 and 6.1.1.4'
H H 0.0000 0.0000 'International Tables Vol C Tables 4.2.6.8 and 6.1.1.4'
O O 0.0106 0.0060 'International Tables Vol C Tables 4.2.6.8 and 6.1.1.4'
Si Si 0.0817 0.0704 'International Tables Vol C Tables 4.2.6.8 and 6.1.1.4'

loop_
_geom_angle_atom_site_label_1
_geom_angle_atom_site_label_2
_geom_angle_atom_site_label_3
_geom_angle
_geom_angle_site_symmetry_1
_geom_angle_site_symmetry_3
_geom_angle_publ_flag
O1 Si1 C2 110.30(9) . . ?
O1 Si1 C1 105.48(7) . . ?
C2 Si1 C1 108.47(10) . . ?
O1 Si1 C3 112.97(7) . . ?
C2 Si1 C3 109.12(12) . . ?
C1 Si1 C3 110.37(9) . . ?
O2 Si2 C12 101.77(8) . . ?
O2 Si2 C13 109.31(7) . . ?
C12 Si2 C13 112.20(10) . . ?
O2 Si2 C14 110.60(9) . . ?
C12 Si2 C14 111.69(12) . . ?
C13 Si2 C14 110.91(9) . . ?
C4 O1 Si1 135.47(8) . . ?
C10 O2 Si2 131.39(9) . . ?
C26 O4 C17 113.90(9) . . ?
C26 O5 C28 116.31(11) . . ?
Si1 C1 H1A 109.5 . . ?
Si1 C1 H1B 109.5 . . ?
H1A C1 H1B 109.5 . . ?
Si1 C1 H1C 109.5 . . ?
H1A C1 H1C 109.5 . . ?
H1B C1 H1C 109.5 . . ?
Si1 C2 H2A 109.5 . . ?
Si1 C2 H2B 109.5 . . ?
H2A C2 H2B 109.5 . . ?
Si1 C2 H2C 109.5 . . ?
H2A C2 H2C 109.5 . . ?
H2B C2 H2C 109.5 . . ?
Si1 C3 H3A 109.5 . . ?
Si1 C3 H3B 109.5 . . ?
H3A C3 H3B 109.5 . . ?
Si1 C3 H3C 109.5 . . ?
H3A C3 H3C 109.5 . . ?
H3B C3 H3C 109.5 . . ?
O1 C4 C18 110.80(9) . . ?
O1 C4 C5 109.62(9) . . ?
C18 C4 C5 115.94(10) . . ?
O1 C4 C11 107.61(9) . . ?
C18 C4 C11 110.39(9) . . ?
C5 C4 C11 101.87(9) . . ?
C6 C5 C4 103.10(10) . . ?
C6 C5 H5A 111.1 . . ?
C4 C5 H5A 111.1 . . ?
C6 C5 H5B 111.1 . . ?
C4 C5 H5B 111.1 . . ?
H5A C5 H5B 109.1 . . ?
C7 C6 C5 104.04(10) . . ?
C7 C6 H6A 110.9 . . ?
C5 C6 H6A 110.9 . . ?
C7 C6 H6B 110.9 . . ?
C5 C6 H6B 110.9 . . ?
H6A C6 H6B 109.0 . . ?
C6 C7 C8 115.95(12) . . ?
C6 C7 C11 105.59(10) . . ?
C8 C7 C11 106.13(11) . . ?
C6 C7 H7 109.6 . . ?
C8 C7 H7 109.6 . . ?
C11 C7 H7 109.6 . . ?
C9 C8 C7 104.51(11) . . ?
C9 C8 H8A 110.8 . . ?
C7 C8 H8A 110.8 . . ?
C9 C8 H8B 110.8 . . ?
C7 C8 H8B 110.8 . . ?
H8A C8 H8B 108.9 . . ?
C10 C9 C8 111.69(12) . . ?
C10 C9 H9 124.2 . . ?
C8 C9 H9 124.2 . . ?
C9 C10 O2 130.51(12) . . ?
C9 C10 C11 113.93(11) . . ?
O2 C10 C11 115.56(11) . . ?
C10 C11 C15 110.44(11) . . ?
C10 C11 C7 103.26(10) . . ?
C15 C11 C7 113.66(10) . . ?
C10 C11 C4 112.21(10) . . ?
C15 C11 C4 110.90(9) . . ?
C7 C11 C4 106.12(10) . . ?
Si2 C12 H12A 109.5 . . ?
Si2 C12 H12B 109.5 . . ?
H12A C12 H12B 109.5 . . ?
Si2 C12 H12C 109.5 . . ?
H12A C12 H12C 109.5 . . ?
H12B C12 H12C 109.5 . . ?
Si2 C13 H13A 109.5 . . ?
Si2 C13 H13B 109.5 . . ?
H13A C13 H13B 109.5 . . ?
Si2 C13 H13C 109.5 . . ?
H13A C13 H13C 109.5 . . ?
H13B C13 H13C 109.5 . . ?
Si2 C14 H14A 109.5 . . ?
Si2 C14 H14B 109.5 . . ?
H14A C14 H14B 109.5 . . ?
Si2 C14 H14C 109.5 . . ?
H14A C14 H14C 109.5 . . ?
H14B C14 H14C 109.5 . . ?
C16 C15 C11 112.13(11) . . ?
C16 C15 H15A 109.2 . . ?
C11 C15 H15A 109.2 . . ?
C16 C15 H15B 109.2 . . ?
C11 C15 H15B 109.2 . . ?
H15A C15 H15B 107.9 . . ?
O3 C16 C15 123.93(12) . . ?
O3 C16 C17 121.53(12) . . ?
C15 C16 C17 114.54(10) . . ?
O4 C17 C18 109.94(9) . . ?
O4 C17 C16 107.27(10) . . ?
C18 C17 C16 108.47(9) . . ?
O4 C17 C22 108.74(9) . . ?
C18 C17 C22 111.83(10) . . ?
C16 C17 C22 110.48(10) . . ?
C19 C18 C17 121.83(10) . . ?
C19 C18 C4 123.05(11) . . ?
C17 C18 C4 114.96(10) . . ?
C18 C19 C20 124.02(11) . . ?
C18 C19 H19 118.0 . . ?
C20 C19 H19 118.0 . . ?
C19 C20 C21 110.96(10) . . ?
C19 C20 H20A 109.4 . . ?
C21 C20 H20A 109.4 . . ?
C19 C20 H20B 109.4 . . ?
C21 C20 H20B 109.4 . . ?
H20A C20 H20B 108.0 . . ?
C20 C21 C27 111.22(12) . . ?
C20 C21 C22 110.50(11) . . ?
C27 C21 C22 108.67(11) . . ?
C20 C21 H21 108.8 . . ?
C27 C21 H21 108.8 . . ?
C22 C21 H21 108.8 . . ?
C23 C22 C24 108.77(11) . . ?
C23 C22 C21 111.85(11) . . ?
C24 C22 C21 108.36(10) . . ?
C23 C22 C17 113.79(10) . . ?
C24 C22 C17 109.43(10) . . ?
C21 C22 C17 104.46(10) . . ?
C22 C23 H23A 109.5 . . ?
C22 C23 H23B 109.5 . . ?
H23A C23 H23B 109.5 . . ?
C22 C23 H23C 109.5 . . ?
H23A C23 H23C 109.5 . . ?
H23B C23 H23C 109.5 . . ?
C22 C24 C25 111.27(11) . . ?
C22 C24 H24A 109.4 . . ?
C25 C24 H24A 109.4 . . ?
C22 C24 H24B 109.4 . . ?
C25 C24 H24B 109.4 . . ?
H24A C24 H24B 108.0 . . ?
C26 C25 C24 108.04(11) . . ?
C26 C25 H25A 110.1 . . ?
C24 C25 H25A 110.1 . . ?
C26 C25 H25B 110.1 . . ?
C24 C25 H25B 110.1 . . ?
H25A C25 H25B 108.4 . . ?
O5 C26 O4 106.61(10) . . ?
O5 C26 C25 107.56(11) . . ?
O4 C26 C25 107.84(11) . . ?
O5 C26 C27 114.55(11) . . ?
O4 C26 C27 109.25(10) . . ?
C25 C26 C27 110.76(11) . . ?
C26 C27 C21 109.81(11) . . ?
C26 C27 H27A 109.7 . . ?
C21 C27 H27A 109.7 . . ?
C26 C27 H27B 109.7 . . ?
C21 C27 H27B 109.7 . . ?
H27A C27 H27B 108.2 . . ?
O5 C28 H28A 109.5 . . ?
O5 C28 H28B 109.5 . . ?
H28A C28 H28B 109.5 . . ?
O5 C28 H28C 109.5 . . ?
H28A C28 H28C 109.5 . . ?
H28B C28 H28C 109.5 . . ?

loop_
_geom_bond_atom_site_label_1
_geom_bond_atom_site_label_2
_geom_bond_distance
_geom_bond_site_symmetry_2
_geom_bond_publ_flag
Si1 O1 1.6360(10) . ?
Si1 C2 1.856(2) . ?
Si1 C1 1.8559(17) . ?
Si1 C3 1.863(2) . ?
Si2 O2 1.6468(10) . ?
Si2 C12 1.8432(19) . ?
Si2 C13 1.8456(16) . ?
Si2 C14 1.857(2) . ?
O1 C4 1.4208(14) . ?
O2 C10 1.3573(15) . ?
O3 C16 1.2074(16) . ?
O4 C26 1.4397(14) . ?
O4 C17 1.4438(15) . ?
O5 C26 1.4009(17) . ?
O5 C28 1.426(2) . ?
C1 H1A 0.9600 . ?
C1 H1B 0.9600 . ?
C1 H1C 0.9600 . ?
C2 H2A 0.9600 . ?
C2 H2B 0.9600 . ?
C2 H2C 0.9600 . ?
C3 H3A 0.9600 . ?
C3 H3B 0.9600 . ?
C3 H3C 0.9600 . ?
C4 C18 1.5209(15) . ?
C4 C5 1.5424(17) . ?
C4 C11 1.5755(17) . ?
C5 C6 1.5341(17) . ?
C5 H5A 0.9700 . ?
C5 H5B 0.9700 . ?
C6 C7 1.531(2) . ?
C6 H6A 0.9700 . ?
C6 H6B 0.9700 . ?
C7 C8 1.5498(19) . ?
C7 C11 1.5601(16) . ?
C7 H7 0.9800 . ?
C8 C9 1.499(2) . ?
C8 H8A 0.9700 . ?
C8 H8B 0.9700 . ?
C9 C10 1.3248(18) . ?
C9 H9 0.9300 . ?
C10 C11 1.4952(17) . ?
C11 C15 1.5444(17) . ?
C12 H12A 0.9600 . ?
C12 H12B 0.9600 . ?
C12 H12C 0.9600 . ?
C13 H13A 0.9600 . ?
C13 H13B 0.9600 . ?
C13 H13C 0.9600 . ?
C14 H14A 0.9600 . ?
C14 H14B 0.9600 . ?
C14 H14C 0.9600 . ?
C15 C16 1.5043(18) . ?
C15 H15A 0.9700 . ?
C15 H15B 0.9700 . ?
C16 C17 1.5458(16) . ?
C17 C18 1.5219(16) . ?
C17 C22 1.5631(16) . ?
C18 C19 1.3296(17) . ?
C19 C20 1.5000(17) . ?
C19 H19 0.9300 . ?
C20 C21 1.5226(18) . ?
C20 H20A 0.9700 . ?
C20 H20B 0.9700 . ?
C21 C27 1.547(2) . ?
C21 C22 1.5435(18) . ?
C21 H21 0.9800 . ?
C22 C23 1.531(2) . ?
C22 C24 1.5356(18) . ?
C23 H23A 0.9600 . ?
C23 H23B 0.9600 . ?
C23 H23C 0.9600 . ?
C24 C25 1.538(2) . ?
C24 H24A 0.9700 . ?
C24 H24B 0.9700 . ?
C25 C26 1.5077(19) . ?
C25 H25A 0.9700 . ?
C25 H25B 0.9700 . ?
C26 C27 1.5266(18) . ?
C27 H27A 0.9700 . ?
C27 H27B 0.9700 . ?
C28 H28A 0.9600 . ?
C28 H28B 0.9600 . ?
C28 H28C 0.9600 . ?

loop_
_geom_torsion_atom_site_label_1
_geom_torsion_atom_site_label_2
_geom_torsion_atom_site_label_3
_geom_torsion_atom_site_label_4
_geom_torsion
_geom_torsion_site_symmetry_1
_geom_torsion_site_symmetry_2
_geom_torsion_site_symmetry_3
_geom_torsion_site_symmetry_4
_geom_torsion_publ_flag
C2 Si1 O1 C4 -97.53(14) . . . . ?
C1 Si1 O1 C4 145.54(12) . . . . ?
C3 Si1 O1 C4 24.89(14) . . . . ?
C12 Si2 O2 C10 -170.06(14) . . . . ?
C13 Si2 O2 C10 -51.25(14) . . . . ?
C14 Si2 O2 C10 71.15(16) . . . . ?
Si1 O1 C4 C18 -76.95(13) . . . . ?
Si1 O1 C4 C5 52.26(14) . . . . ?
Si1 O1 C4 C11 162.27(9) . . . . ?
O1 C4 C5 C6 72.26(12) . . . . ?
C18 C4 C5 C6 -161.40(10) . . . . ?
C11 C4 C5 C6 -41.52(12) . . . . ?
C4 C5 C6 C7 42.94(13) . . . . ?
C5 C6 C7 C8 -143.57(11) . . . . ?
C5 C6 C7 C11 -26.41(13) . . . . ?
C6 C7 C8 C9 110.00(14) . . . . ?
C11 C7 C8 C9 -6.86(16) . . . . ?
C7 C8 C9 C10 5.40(19) . . . . ?
C8 C9 C10 O2 178.08(15) . . . . ?
C8 C9 C10 C11 -1.57(19) . . . . ?
Si2 O2 C10 C9 -14.2(2) . . . . ?
Si2 O2 C10 C11 165.45(10) . . . . ?
C9 C10 C11 C15 118.93(13) . . . . ?
O2 C10 C11 C15 -60.78(14) . . . . ?
C9 C10 C11 C7 -2.94(16) . . . . ?
O2 C10 C11 C7 177.36(11) . . . . ?
C9 C10 C11 C4 -116.79(13) . . . . ?
O2 C10 C11 C4 63.51(14) . . . . ?
C6 C7 C11 C10 -117.63(11) . . . . ?
C8 C7 C11 C10 5.98(14) . . . . ?
C6 C7 C11 C15 122.70(12) . . . . ?
C8 C7 C11 C15 -113.69(13) . . . . ?
C6 C7 C11 C4 0.56(13) . . . . ?
C8 C7 C11 C4 124.17(12) . . . . ?
O1 C4 C11 C10 21.93(13) . . . . ?
C18 C4 C11 C10 -99.10(12) . . . . ?
C5 C4 C11 C10 137.19(10) . . . . ?
O1 C4 C11 C15 145.96(10) . . . . ?
C18 C4 C11 C15 24.93(13) . . . . ?
C5 C4 C11 C15 -98.78(11) . . . . ?
O1 C4 C11 C7 -90.15(11) . . . . ?
C18 C4 C11 C7 148.82(10) . . . . ?
C5 C4 C11 C7 25.11(11) . . . . ?
C10 C11 C15 C16 158.31(10) . . . . ?
C7 C11 C15 C16 -86.19(13) . . . . ?
C4 C11 C15 C16 33.27(14) . . . . ?
C11 C15 C16 O3 117.01(14) . . . . ?
C11 C15 C16 C17 -62.89(14) . . . . ?
C26 O4 C17 C18 -106.16(11) . . . . ?
C26 O4 C17 C16 136.08(10) . . . . ?
C26 O4 C17 C22 16.58(13) . . . . ?
O3 C16 C17 O4 -35.27(16) . . . . ?
C15 C16 C17 O4 144.63(10) . . . . ?
O3 C16 C17 C18 -153.99(12) . . . . ?
C15 C16 C17 C18 25.91(14) . . . . ?
O3 C16 C17 C22 83.11(16) . . . . ?
C15 C16 C17 C22 -96.99(12) . . . . ?
O4 C17 C18 C19 103.55(13) . . . . ?
C16 C17 C18 C19 -139.44(12) . . . . ?
C22 C17 C18 C19 -17.35(16) . . . . ?
O4 C17 C18 C4 -80.94(12) . . . . ?
C16 C17 C18 C4 36.07(14) . . . . ?
C22 C17 C18 C4 158.16(10) . . . . ?
O1 C4 C18 C19 -7.33(16) . . . . ?
C5 C4 C18 C19 -133.08(13) . . . . ?
C11 C4 C18 C19 111.78(13) . . . . ?
O1 C4 C18 C17 177.22(10) . . . . ?
C5 C4 C18 C17 51.48(14) . . . . ?
C11 C4 C18 C17 -63.67(13) . . . . ?
C17 C18 C19 C20 -5.2(2) . . . . ?
C4 C18 C19 C20 179.70(12) . . . . ?
C18 C19 C20 C21 -10.27(19) . . . . ?
C19 C20 C21 C27 -72.48(14) . . . . ?
C19 C20 C21 C22 48.30(16) . . . . ?
C20 C21 C22 C23 54.81(14) . . . . ?
C27 C21 C22 C23 177.10(10) . . . . ?
C20 C21 C22 C24 174.70(11) . . . . ?
C27 C21 C22 C24 -63.02(13) . . . . ?
C20 C21 C22 C17 -68.71(13) . . . . ?
C27 C21 C22 C17 53.58(13) . . . . ?
O4 C17 C22 C23 167.72(10) . . . . ?
C18 C17 C22 C23 -70.69(14) . . . . ?
C16 C17 C22 C23 50.24(14) . . . . ?
O4 C17 C22 C24 45.82(13) . . . . ?
C18 C17 C22 C24 167.42(10) . . . . ?
C16 C17 C22 C24 -71.65(13) . . . . ?
O4 C17 C22 C21 -70.02(12) . . . . ?
C18 C17 C22 C21 51.58(13) . . . . ?
C16 C17 C22 C21 172.51(10) . . . . ?
C23 C22 C24 C25 177.61(11) . . . . ?
C21 C22 C24 C25 55.81(14) . . . . ?
C17 C22 C24 C25 -57.53(14) . . . . ?
C22 C24 C25 C26 6.20(15) . . . . ?
C28 O5 C26 O4 -61.72(15) . . . . ?
C28 O5 C26 C25 -177.16(12) . . . . ?
C28 O5 C26 C27 59.24(16) . . . . ?
C17 O4 C26 O5 173.14(9) . . . . ?
C17 O4 C26 C25 -71.60(13) . . . . ?
C17 O4 C26 C27 48.85(14) . . . . ?
C24 C25 C26 O5 170.51(11) . . . . ?
C24 C25 C26 O4 55.88(14) . . . . ?
C24 C25 C26 C27 -63.61(14) . . . . ?
O5 C26 C27 C21 177.84(11) . . . . ?
O4 C26 C27 C21 -62.66(14) . . . . ?
C25 C26 C27 C21 55.98(14) . . . . ?
C20 C21 C27 C26 129.70(11) . . . . ?
C22 C21 C27 C26 7.85(14) . . . . ?
